data_7214582
loop_
_publ_author_name
'Lee, Lucia Myongwon'
'Elder, Philip J. W.'
'Dube, Paul A.'
'Greedan, John E.'
'Jenkins, Hilary A.'
'Britten, James F.'
'Vargas-Baca, Ignacio'

_publ_section_title
;
 The size of the metal ion controls the structures of the coordination
 polymers of benzo-2,1,3-selenadiazole
;
_journal_issue 37
_journal_name_full CrystEngComm
_journal_page_first 7434
_journal_paper_doi 10.1039/c3ce40752g
_journal_volume 15
_journal_year 2013
_chemical_formula_moiety 'C10 H16 Cl2 Fe N2 O2 S2 Se'
_chemical_formula_sum 'C10 H16 Cl2 Fe N2 O2 S2 Se'
_chemical_formula_weight 466.08
_chemical_name_systematic
;
 ?
;
_space_group_IT_number 19
_space_group_name_H-M_alt 'P 21 21 21'
_symmetry_cell_setting orthorhombic
_symmetry_space_group_name_Hall 'P 2ac 2ab'
_symmetry_space_group_name_H-M 'P 21 21 21'
_atom_sites_solution_hydrogens geom
_atom_sites_solution_primary direct
_atom_sites_solution_secondary difmap
_audit_creation_method SHELXL-97
_cell_angle_alpha 90.00
_cell_angle_beta 90.00
_cell_angle_gamma 90.00
_cell_formula_units_Z 4
_cell_length_a 8.4810(6)
_cell_length_b 13.4884(9)
_cell_length_c 14.3386(11)
_cell_measurement_reflns_used 598
_cell_measurement_temperature 100(2)
_cell_measurement_theta_max 2.79
_cell_measurement_theta_min 27.76
_cell_volume 1640.3(2)
_computing_cell_refinement 'Bruker SMART'
_computing_data_collection 'Bruker SMART'
_computing_data_reduction 'Bruker SMART'
_computing_molecular_graphics 'Bruker SHELXTL'
_computing_publication_material 'Bruker SHELXTL'
_computing_structure_refinement 'SHELXL-97 (Sheldrick, 2008)'
_computing_structure_solution 'SHELXS-97 (Sheldrick, 2008)'
_diffrn_ambient_temperature 100(2)
_diffrn_measured_fraction_theta_full 0.997
_diffrn_measured_fraction_theta_max 0.997
_diffrn_measurement_device_type 'Bruker APEX-II CCD'
_diffrn_measurement_method 'phi and omega scans'
_diffrn_radiation_monochromator graphite
_diffrn_radiation_source 'fine-focus sealed tube'
_diffrn_radiation_type MoK\a
_diffrn_radiation_wavelength 0.71073
_diffrn_reflns_av_R_equivalents 0.0000
_diffrn_reflns_av_sigmaI/netI 0.0340
_diffrn_reflns_limit_h_max 11
_diffrn_reflns_limit_h_min 0
_diffrn_reflns_limit_k_max 19
_diffrn_reflns_limit_k_min 0
_diffrn_reflns_limit_l_max 20
_diffrn_reflns_limit_l_min 0
_diffrn_reflns_number 2743
_diffrn_reflns_theta_full 30.11
_diffrn_reflns_theta_max 30.11
_diffrn_reflns_theta_min 2.07
_exptl_absorpt_coefficient_mu 3.719
_exptl_absorpt_correction_T_max 0.8966
_exptl_absorpt_correction_T_min 0.3824
_exptl_absorpt_correction_type numerical
_exptl_absorpt_process_details SADABS
_exptl_crystal_colour green
_exptl_crystal_density_diffrn 1.887
_exptl_crystal_density_meas ?
_exptl_crystal_density_method 'not measured'
_exptl_crystal_description rod
_exptl_crystal_F_000 928
_exptl_crystal_size_max 0.32
_exptl_crystal_size_mid 0.09
_exptl_crystal_size_min 0.03
_refine_diff_density_max 1.098
_refine_diff_density_min -1.401
_refine_diff_density_rms 0.149
_refine_ls_abs_structure_details 'Flack H D (1983), Acta Cryst. A39, 876-881'
_refine_ls_abs_structure_Flack 0.475(14)
_refine_ls_extinction_method none
_refine_ls_goodness_of_fit_ref 1.033
_refine_ls_hydrogen_treatment constr
_refine_ls_matrix_type full
_refine_ls_number_parameters 186
_refine_ls_number_reflns 2743
_refine_ls_number_restraints 0
_refine_ls_restrained_S_all 1.033
_refine_ls_R_factor_all 0.0431
_refine_ls_R_factor_gt 0.0366
_refine_ls_shift/su_max 0.001
_refine_ls_shift/su_mean 0.000
_refine_ls_structure_factor_coef Fsqd
_refine_ls_weighting_details 'calc w=1/[\s^2^(Fo^2^)+(0.0131P)^2^+7.0859P] where P=(Fo^2^+2Fc^2^)/3'
_refine_ls_weighting_scheme calc
_refine_ls_wR_factor_gt 0.0732
_refine_ls_wR_factor_ref 0.0761
_reflns_number_gt 2520
_reflns_number_total 2743
_reflns_threshold_expression >2\s(I)
_cod_data_source_file c3ce40752g.txt
_cod_data_source_block twin5
_cod_depositor_comments
;
The following automatic conversions were performed:

'_exptl_crystal_density_meas' value 'not measured' was changed to '?'
- the value is perceived as not measured.

Automatic conversion script
Id: cif_fix_values 3008 2015-01-20 13:52:24Z robertas 
;
_cod_database_code 7214582

loop_
_symmetry_equiv_pos_as_xyz
'x, y, z'
'-x+1/2, -y, z+1/2'
'-x, y+1/2, -z+1/2'
'x+1/2, -y+1/2, -z'

loop_
_atom_site_label
_atom_site_type_symbol
_atom_site_fract_x
_atom_site_fract_y
_atom_site_fract_z
_atom_site_U_iso_or_equiv
_atom_site_adp_type
_atom_site_occupancy
_atom_site_symmetry_multiplicity
_atom_site_calc_flag
_atom_site_refinement_flags
Se1 Se 0.94290(6) 0.61002(3) 0.23904(4) 0.01156(11) Uani 1 1 d .
N1 N 1.0898(5) 0.5152(3) 0.2500(3) 0.0110(8) Uani 1 1 d .
N2 N 1.0820(5) 0.7072(3) 0.2614(3) 0.0112(8) Uani 1 1 d .
Fe1 Fe 1.00885(8) 0.36063(5) 0.23780(5) 0.00876(13) Uani 1 1 d .
Cl2 Cl 1.19594(15) 0.30278(9) 0.35831(8) 0.0121(2) Uani 1 1 d .
Cl1 Cl 0.83167(15) 0.41705(9) 0.11318(9) 0.0140(2) Uani 1 1 d .
S2 S 0.80215(15) 0.33040(9) 0.42078(9) 0.0111(2) Uani 1 1 d .
S1 S 1.19977(16) 0.35466(10) 0.03881(9) 0.0149(2) Uani 1 1 d .
O3 O 0.8384(4) 0.3961(3) 0.3366(2) 0.0134(7) Uani 1 1 d .
O4 O 1.1890(5) 0.3287(3) 0.1427(3) 0.0141(7) Uani 1 1 d .
C5 C 1.2246(6) 0.6662(3) 0.2708(3) 0.0088(8) Uani 1 1 d .
C6 C 1.2303(6) 0.5593(3) 0.2632(4) 0.0109(9) Uani 1 1 d .
C7 C 1.3765(6) 0.5083(4) 0.2683(4) 0.0130(9) Uani 1 1 d .
H5 H 1.3807 0.4395 0.2650 0.016 Uiso 1 1 calc R
C10 C 1.3686(6) 0.7202(4) 0.2818(4) 0.0134(10) Uani 1 1 d .
H8 H 1.3680 0.7889 0.2862 0.016 Uiso 1 1 calc R
C1 C 0.6062(6) 0.3638(4) 0.4513(4) 0.0153(10) Uani 1 1 d .
H1C H 0.5987 0.4346 0.4566 0.023 Uiso 1 1 calc R
H1B H 0.5790 0.3338 0.5098 0.023 Uiso 1 1 calc R
H1A H 0.5349 0.3410 0.4039 0.023 Uiso 1 1 calc R
C8 C 1.5098(6) 0.5629(4) 0.2782(4) 0.0147(10) Uani 1 1 d .
H6 H 1.6065 0.5305 0.2803 0.018 Uiso 1 1 calc R
C9 C 1.5066(6) 0.6688(4) 0.2855(3) 0.0133(9) Uani 1 1 d .
H7 H 1.6008 0.7031 0.2930 0.016 Uiso 1 1 calc R
C3 C 1.3982(7) 0.3226(5) 0.0105(4) 0.0241(13) Uani 1 1 d .
H3C H 1.4687 0.3543 0.0535 0.036 Uiso 1 1 calc R
H3B H 1.4217 0.3442 -0.0518 0.036 Uiso 1 1 calc R
H3A H 1.4109 0.2520 0.0145 0.036 Uiso 1 1 calc R
C2 C 0.9018(6) 0.3855(4) 0.5169(4) 0.0171(10) Uani 1 1 d .
H2C H 1.0134 0.3766 0.5097 0.026 Uiso 1 1 calc R
H2B H 0.8677 0.3546 0.5737 0.026 Uiso 1 1 calc R
H2A H 0.8780 0.4551 0.5190 0.026 Uiso 1 1 calc R
C4 C 1.2181(7) 0.4862(4) 0.0336(4) 0.0184(11) Uani 1 1 d .
H4C H 1.1207 0.5162 0.0527 0.028 Uiso 1 1 calc R
H4B H 1.2420 0.5059 -0.0292 0.028 Uiso 1 1 calc R
H4A H 1.3013 0.5073 0.0743 0.028 Uiso 1 1 calc R

loop_
_atom_site_aniso_label
_atom_site_aniso_U_11
_atom_site_aniso_U_22
_atom_site_aniso_U_33
_atom_site_aniso_U_23
_atom_site_aniso_U_13
_atom_site_aniso_U_12
Se1 0.0072(2) 0.00751(17) 0.0199(2) -0.00006(19) -0.00114(19) 0.00046(17)
N1 0.013(2) 0.0058(15) 0.015(2) 0.0002(15) 0.0016(18) -0.0002(13)
N2 0.0100(19) 0.0097(16) 0.0137(19) 0.0019(16) -0.0043(17) -0.0001(14)
Fe1 0.0079(3) 0.0076(3) 0.0108(3) 0.0003(2) 0.0012(3) 0.0000(2)
Cl2 0.0101(5) 0.0128(5) 0.0134(5) 0.0012(4) -0.0023(4) -0.0008(4)
Cl1 0.0119(5) 0.0135(5) 0.0166(5) 0.0040(4) -0.0027(5) -0.0003(4)
S2 0.0103(5) 0.0100(5) 0.0129(5) 0.0008(4) 0.0003(5) 0.0004(4)
S1 0.0121(6) 0.0194(6) 0.0132(5) -0.0015(5) 0.0001(5) -0.0013(5)
O3 0.0112(17) 0.0137(16) 0.0152(17) 0.0014(14) 0.0037(14) 0.0019(15)
O4 0.0148(18) 0.0146(16) 0.0130(16) 0.0012(14) 0.0033(15) 0.0026(15)
C5 0.009(2) 0.0103(19) 0.0073(19) 0.0022(17) 0.0007(17) 0.0010(16)
C6 0.010(2) 0.011(2) 0.011(2) 0.0012(18) 0.0039(19) -0.0001(16)
C7 0.011(2) 0.014(2) 0.014(2) 0.002(2) -0.001(2) 0.0019(17)
C10 0.016(2) 0.010(2) 0.014(2) -0.0022(18) 0.003(2) 0.0009(18)
C1 0.009(2) 0.019(2) 0.017(2) 0.003(2) 0.0008(19) -0.001(2)
C8 0.011(2) 0.016(2) 0.018(2) 0.0054(19) 0.002(2) 0.0039(19)
C9 0.010(2) 0.014(2) 0.016(2) -0.0007(17) -0.0038(19) -0.0001(18)
C3 0.017(3) 0.035(3) 0.021(3) -0.005(2) 0.009(2) 0.004(2)
C2 0.018(3) 0.017(2) 0.015(2) -0.006(2) 0.0002(19) -0.002(2)
C4 0.021(3) 0.019(2) 0.016(3) 0.005(2) 0.001(2) -0.001(2)

loop_
_atom_type_symbol
_atom_type_description
_atom_type_scat_dispersion_real
_atom_type_scat_dispersion_imag
_atom_type_scat_source
C C 0.0033 0.0016 'International Tables Vol C Tables 4.2.6.8 and 6.1.1.4'
H H 0.0000 0.0000 'International Tables Vol C Tables 4.2.6.8 and 6.1.1.4'
N N 0.0061 0.0033 'International Tables Vol C Tables 4.2.6.8 and 6.1.1.4'
O O 0.0106 0.0060 'International Tables Vol C Tables 4.2.6.8 and 6.1.1.4'
S S 0.1246 0.1234 'International Tables Vol C Tables 4.2.6.8 and 6.1.1.4'
Cl Cl 0.1484 0.1585 'International Tables Vol C Tables 4.2.6.8 and 6.1.1.4'
Fe Fe 0.3463 0.8444 'International Tables Vol C Tables 4.2.6.8 and 6.1.1.4'
Se Se -0.0929 2.2259 'International Tables Vol C Tables 4.2.6.8 and 6.1.1.4'

loop_
_geom_angle_atom_site_label_1
_geom_angle_atom_site_label_2
_geom_angle_atom_site_label_3
_geom_angle
_geom_angle_site_symmetry_1
_geom_angle_site_symmetry_3
N1 Se1 N2 92.81(17) . .
C6 N1 Se1 108.2(3) . .
C6 N1 Fe1 134.9(3) . .
Se1 N1 Fe1 116.9(2) . .
C5 N2 Se1 108.1(3) . .
C5 N2 Fe1 134.7(3) . 3_755
Se1 N2 Fe1 117.2(2) . 3_755
O3 Fe1 O4 177.03(17) . .
O3 Fe1 N1 86.82(15) . .
O4 Fe1 N1 91.08(15) . .
O3 Fe1 N2 88.26(15) . 3_745
O4 Fe1 N2 93.76(15) . 3_745
N1 Fe1 N2 174.66(17) . 3_745
O3 Fe1 Cl1 89.94(11) . .
O4 Fe1 Cl1 92.07(11) . .
N1 Fe1 Cl1 87.42(12) . .
N2 Fe1 Cl1 94.64(11) 3_745 .
O3 Fe1 Cl2 92.45(11) . .
O4 Fe1 Cl2 85.54(11) . .
N1 Fe1 Cl2 92.49(11) . .
N2 Fe1 Cl2 85.66(11) 3_745 .
Cl1 Fe1 Cl2 177.60(5) . .
O3 S2 C1 103.6(2) . .
O3 S2 C2 105.9(2) . .
C1 S2 C2 98.5(3) . .
O4 S1 C4 105.9(2) . .
O4 S1 C3 102.8(3) . .
C4 S1 C3 98.6(3) . .
S2 O3 Fe1 122.9(2) . .
S1 O4 Fe1 129.0(2) . .
N2 C5 C10 124.9(4) . .
N2 C5 C6 115.8(4) . .
C10 C5 C6 119.2(4) . .
N1 C6 C7 124.6(4) . .
N1 C6 C5 114.9(4) . .
C7 C6 C5 120.5(4) . .
C8 C7 C6 118.1(4) . .
C8 C7 H5 121.0 . .
C6 C7 H5 121.0 . .
C9 C10 C5 118.6(4) . .
C9 C10 H8 120.7 . .
C5 C10 H8 120.7 . .
S2 C1 H1C 109.5 . .
S2 C1 H1B 109.5 . .
H1C C1 H1B 109.5 . .
S2 C1 H1A 109.5 . .
H1C C1 H1A 109.5 . .
H1B C1 H1A 109.5 . .
C7 C8 C9 122.2(5) . .
C7 C8 H6 118.9 . .
C9 C8 H6 118.9 . .
C10 C9 C8 121.4(5) . .
C10 C9 H7 119.3 . .
C8 C9 H7 119.3 . .
S1 C3 H3C 109.5 . .
S1 C3 H3B 109.5 . .
H3C C3 H3B 109.5 . .
S1 C3 H3A 109.5 . .
H3C C3 H3A 109.5 . .
H3B C3 H3A 109.5 . .
S2 C2 H2C 109.5 . .
S2 C2 H2B 109.5 . .
H2C C2 H2B 109.5 . .
S2 C2 H2A 109.5 . .
H2C C2 H2A 109.5 . .
H2B C2 H2A 109.5 . .
S1 C4 H4C 109.5 . .
S1 C4 H4B 109.5 . .
H4C C4 H4B 109.5 . .
S1 C4 H4A 109.5 . .
H4C C4 H4A 109.5 . .
H4B C4 H4A 109.5 . .

loop_
_geom_bond_atom_site_label_1
_geom_bond_atom_site_label_2
_geom_bond_distance
_geom_bond_site_symmetry_2
Se1 N1 1.792(4) .
Se1 N2 1.793(4) .
N1 C6 1.345(6) .
N1 Fe1 2.202(4) .
N2 C5 1.337(6) .
N2 Fe1 2.208(4) 3_755
Fe1 O3 2.080(4) .
Fe1 O4 2.093(4) .
Fe1 N2 2.208(4) 3_745
Fe1 Cl1 2.4556(14) .
Fe1 Cl2 2.4724(14) .
S2 O3 1.529(4) .
S2 C1 1.777(5) .
S2 C2 1.779(5) .
S1 O4 1.532(4) .
S1 C4 1.782(5) .
S1 C3 1.784(6) .
C5 C10 1.431(7) .
C5 C6 1.447(6) .
C6 C7 1.419(7) .
C7 C8 1.357(7) .
C7 H5 0.9300 .
C10 C9 1.361(7) .
C10 H8 0.9300 .
C1 H1C 0.9600 .
C1 H1B 0.9600 .
C1 H1A 0.9600 .
C8 C9 1.431(7) .
C8 H6 0.9300 .
C9 H7 0.9300 .
C3 H3C 0.9600 .
C3 H3B 0.9600 .
C3 H3A 0.9600 .
C2 H2C 0.9600 .
C2 H2B 0.9600 .
C2 H2A 0.9600 .
C4 H4C 0.9600 .
C4 H4B 0.9600 .
C4 H4A 0.9600 .
